data_1504390
loop_
_publ_author_name
'Nagase, H.'
'Ogawa, N.'
'Endo, T.'
'Shiro, M.'
'Ueda, H.'
'Sakurai, M.'

_publ_section_title
;
 Crystal structure of an anhydrous form of trehalose: structure of water
 channels of trehalose polymorphism.
;
_journal_issue 30
_journal_name_full 'The journal of physical chemistry. B'
_journal_page_first 9105
_journal_page_last 9111
_journal_paper_doi 10.1021/jp800936z
_journal_volume 112
_journal_year 2008
_chemical_absolute_configuration rm
_chemical_formula_moiety 'C12 H22 O11, 2(H2 O) '
_chemical_formula_sum 'C12 H26 O13'
_chemical_formula_weight 378.33
_space_group_IT_number 19
_symmetry_cell_setting orthorhombic
_symmetry_Int_Tables_number 19
_symmetry_space_group_name_Hall 'P 2ac 2ab'
_symmetry_space_group_name_H-M 'P 21 21 21'
_cell_angle_alpha 90.0000
_cell_angle_beta 90.0000
_cell_angle_gamma 90.0000
_cell_formula_units_Z 4
_cell_length_a 7.5969(10)
_cell_length_b 12.2305(10)
_cell_length_c 17.887(5)
_cell_measurement_reflns_used 17998
_cell_measurement_temperature 298.1
_cell_measurement_theta_max 68.2
_cell_measurement_theta_min 3.6
_cell_volume 1662.0(5)
_computing_cell_refinement 'PROCESS-AUTO (Rigaku, 1998)'
_computing_data_collection 'PROCESS-AUTO (Rigaku, 1998)'
_computing_data_reduction 'CrystalStructure (R/MSC, Rigaku, 2005)'
_computing_molecular_graphics 'ORTEP (Johnson, 1976)'
_computing_publication_material 'CrystalStructure (R/MSC, Rigaku, 2005)'
_computing_structure_refinement 'SHELXL97 (Sheldrick, 1997)'
_computing_structure_solution 'SHELXS97 (Sheldrick, 1997)'
_diffrn_detector_area_resol_mean 10.00
_diffrn_measured_fraction_theta_full 1.000
_diffrn_measured_fraction_theta_max 1.000
_diffrn_measurement_device_type 'Rigaku RAXIS-RAPID'
_diffrn_measurement_method \w
_diffrn_radiation_type 'Cu K\a'
_diffrn_radiation_wavelength 1.54187
_diffrn_reflns_av_R_equivalents 0.050
_diffrn_reflns_limit_h_max 9
_diffrn_reflns_limit_h_min -9
_diffrn_reflns_limit_k_max 14
_diffrn_reflns_limit_k_min -14
_diffrn_reflns_limit_l_max 21
_diffrn_reflns_limit_l_min -21
_diffrn_reflns_number 19211
_diffrn_reflns_theta_full 68.25
_diffrn_reflns_theta_max 68.25
_exptl_absorpt_coefficient_mu 1.220
_exptl_absorpt_correction_T_max 0.941
_exptl_absorpt_correction_T_min 0.625
_exptl_absorpt_correction_type multi-scan
_exptl_absorpt_process_details
;
    Higashi, T. (1995). Program for Absorption Correction.
    Rigaku Corporation, Tokyo, Japan.
;
_exptl_crystal_colour colorless
_exptl_crystal_density_diffrn 1.512
_exptl_crystal_density_method 'not measured'
_exptl_crystal_description platelet
_exptl_crystal_F_000 808.00
_exptl_crystal_size_max 0.50
_exptl_crystal_size_mid 0.30
_exptl_crystal_size_min 0.05
_refine_diff_density_max 0.18
_refine_diff_density_min -0.22
_refine_ls_extinction_method none
_refine_ls_goodness_of_fit_ref 1.076
_refine_ls_hydrogen_treatment constr
_refine_ls_number_parameters 227
_refine_ls_number_reflns 1767
_refine_ls_R_factor_gt 0.0282
_refine_ls_shift/su_max 0.0000
_refine_ls_structure_factor_coef Fsqd
_refine_ls_weighting_details 'w = 1/[\s^2^(Fo^2^)+(0.0477P)^2^+0.3355P] where P=(Fo^2^+2Fc^2^)/3'
_refine_ls_weighting_scheme calc
_refine_ls_wR_factor_ref 0.0749
_reflns_number_gt 1726
_reflns_number_total 1767
_reflns_threshold_expression F^2^>2.0\s(F^2^)
_cod_data_source_file jp800936z-file003.cif
_cod_data_source_block Tre(h)
_cod_original_cell_volume 1661.9(5)
_cod_original_formula_sum 'C12 H26 O13 '
_cod_database_code 1504390

loop_
_symmetry_equiv_pos_site_id
_symmetry_equiv_pos_as_xyz
1 +X,+Y,+Z
2 1/2+X,1/2-Y,-Z
3 -X,1/2+Y,1/2-Z
4 1/2-X,-Y,1/2+Z

loop_
_atom_site_label
_atom_site_type_symbol
_atom_site_fract_x
_atom_site_fract_y
_atom_site_fract_z
_atom_site_U_iso_or_equiv
_atom_site_adp_type
_atom_site_occupancy
_atom_site_symmetry_multiplicity
_atom_site_calc_flag
_atom_site_refinement_flags
O1 O 0.60287(18) 0.57034(10) 0.40862(6) 0.0233(2) Uani 1.00 1 d .
O2' O 0.93599(19) 0.62696(12) 0.35258(8) 0.0321(3) Uani 1.00 1 d .
O2 O 0.36872(19) 0.63079(12) 0.51915(9) 0.0326(3) Uani 1.00 1 d .
O3' O 0.8042(2) 0.82882(12) 0.28878(8) 0.0359(3) Uani 1.00 1 d .
O3 O 0.6015(2) 0.59170(12) 0.64198(8) 0.0369(3) Uani 1.00 1 d .
O4' O 0.4256(2) 0.84144(11) 0.28490(9) 0.0347(3) Uani 1.00 1 d .
O4 O 0.93001(19) 0.48702(12) 0.59879(8) 0.0331(3) Uani 1.00 1 d .
O5' O 0.49789(19) 0.54786(10) 0.28586(6) 0.0245(2) Uani 1.00 1 d .
O5 O 0.61845(18) 0.39195(10) 0.45517(6) 0.0249(2) Uani 1.00 1 d .
O6' O 0.3158(2) 0.64824(12) 0.15439(6) 0.0337(3) Uani 1.00 1 d .
O6 O 0.9288(2) 0.26253(11) 0.42257(8) 0.0336(3) Uani 1.00 1 d .
OW1 O 0.02036(19) 0.66555(12) 0.50098(9) 0.0357(3) Uani 1.00 1 d .
OW2 O 0.9010(2) 0.92835(12) 0.15411(9) 0.0494(4) Uani 1.00 1 d .
C1' C 0.6474(2) 0.54544(14) 0.33353(10) 0.0229(3) Uani 1.00 1 d .
C1 C 0.5150(2) 0.48647(13) 0.44877(10) 0.0239(3) Uani 1.00 1 d .
C2' C 0.7794(2) 0.63122(16) 0.30903(10) 0.0257(4) Uani 1.00 1 d .
C2 C 0.4733(2) 0.53473(14) 0.52588(11) 0.0252(3) Uani 1.00 1 d .
C3' C 0.6951(2) 0.74352(14) 0.31640(10) 0.0244(3) Uani 1.00 1 d .
C3 C 0.6428(2) 0.55781(16) 0.56772(10) 0.0244(3) Uani 1.00 1 d .
C4' C 0.5268(2) 0.74629(13) 0.27026(10) 0.0239(3) Uani 1.00 1 d .
C4 C 0.7620(2) 0.45800(14) 0.56909(10) 0.0243(3) Uani 1.00 1 d .
C5' C 0.4042(2) 0.65021(13) 0.28670(10) 0.0220(3) Uani 1.00 1 d .
C5 C 0.7850(2) 0.40916(14) 0.49126(10) 0.0231(3) Uani 1.00 1 d .
C6' C 0.2574(2) 0.64000(17) 0.22959(10) 0.0276(4) Uani 1.00 1 d .
C6 C 0.8750(3) 0.29909(14) 0.49445(11) 0.0294(4) Uani 1.00 1 d .
HO2' H 0.9743 0.5643 0.3528 0.038 Uiso 1.00 1 c R
HO2 H 0.4306 0.6817 0.5051 0.039 Uiso 1.00 1 c R
HO3' H 0.8873 0.8381 0.3174 0.043 Uiso 1.00 1 c R
HO3 H 0.6912 0.6131 0.6628 0.044 Uiso 1.00 1 c R
HO4' H 0.4857 0.8959 0.2769 0.042 Uiso 1.00 1 c R
HO4 H 0.9615 0.5456 0.5810 0.040 Uiso 1.00 1 c R
HO6' H 0.3941 0.6034 0.1469 0.040 Uiso 1.00 1 c R
HO6 H 0.8473 0.2301 0.4024 0.040 Uiso 1.00 1 c R
HC1' H 0.7022 0.4729 0.3313 0.027 Uiso 1.00 1 c R
HC1 H 0.4047 0.4683 0.4232 0.029 Uiso 1.00 1 c R
HC2' H 0.8097 0.6186 0.2565 0.031 Uiso 1.00 1 c R
HC2 H 0.4061 0.4804 0.5543 0.030 Uiso 1.00 1 c R
HC3' H 0.6669 0.7575 0.3690 0.029 Uiso 1.00 1 c R
HC3 H 0.7048 0.6175 0.5424 0.029 Uiso 1.00 1 c R
HC4' H 0.5580 0.7451 0.2171 0.029 Uiso 1.00 1 c R
HC4 H 0.7088 0.4026 0.6016 0.029 Uiso 1.00 1 c R
HC5' H 0.3519 0.6606 0.3363 0.026 Uiso 1.00 1 c R
HC5 H 0.8561 0.4591 0.4608 0.028 Uiso 1.00 1 c R
HC61' H 0.1994 0.5700 0.2364 0.033 Uiso 1.00 1 c R
HC61 H 0.9771 0.3041 0.5268 0.035 Uiso 1.00 1 c R
HC62' H 0.1711 0.6968 0.2389 0.033 Uiso 1.00 1 c R
HC62 H 0.7949 0.2459 0.5160 0.035 Uiso 1.00 1 c R
HW11 H -0.0162 0.6444 0.4591 0.043 Uiso 1.00 1 c R
HW12 H 0.1181 0.6577 0.4953 0.043 Uiso 1.00 1 c R
HW21 H 0.9579 0.8751 0.1386 0.059 Uiso 1.00 1 c R
HW22 H 0.8590 0.8972 0.1968 0.059 Uiso 1.00 1 c R

loop_
_atom_site_aniso_label
_atom_site_aniso_U_11
_atom_site_aniso_U_22
_atom_site_aniso_U_33
_atom_site_aniso_U_12
_atom_site_aniso_U_13
_atom_site_aniso_U_23
O1 0.0312(7) 0.0188(5) 0.0199(5) -0.0004(5) -0.0007(5) 0.0016(4)
O2' 0.0253(6) 0.0347(7) 0.0362(7) 0.0026(5) -0.0052(5) -0.0010(6)
O2 0.0222(6) 0.0285(6) 0.0472(8) 0.0040(5) 0.0022(6) 0.0013(6)
O3' 0.0376(8) 0.0346(7) 0.0354(7) -0.0145(6) -0.0098(6) 0.0108(6)
O3 0.0308(7) 0.0507(8) 0.0292(7) 0.0089(7) 0.0008(6) -0.0142(6)
O4' 0.0348(7) 0.0187(6) 0.0506(8) 0.0027(5) 0.0020(7) 0.0022(6)
O4 0.0311(7) 0.0331(7) 0.0352(7) 0.0071(6) -0.0121(6) -0.0049(5)
O5' 0.0291(6) 0.0192(5) 0.0253(5) 0.0014(5) -0.0055(5) -0.0011(4)
O5 0.0285(6) 0.0170(5) 0.0292(6) -0.0012(5) -0.0056(5) 0.0013(5)
O6' 0.0350(7) 0.0422(7) 0.0239(6) 0.0119(6) -0.0030(5) 0.0002(5)
O6 0.0337(7) 0.0324(7) 0.0348(7) 0.0019(6) -0.0015(6) -0.0117(5)
O(7) 0.0256(7) 0.0391(7) 0.0423(7) -0.0009(6) -0.0040(6) -0.0055(6)
O(8) 0.0623(11) 0.0380(8) 0.0480(9) -0.0045(8) 0.0192(9) 0.0033(7)
C1' 0.0272(9) 0.0202(8) 0.0214(7) 0.0040(7) -0.0047(7) -0.0013(6)
C1 0.0231(8) 0.0210(7) 0.0276(8) -0.0020(7) -0.0043(7) 0.0037(7)
C2' 0.0263(9) 0.0299(9) 0.0209(7) 0.0002(8) -0.0008(7) -0.0010(7)
C2 0.0219(9) 0.0234(8) 0.0304(9) 0.0004(7) 0.0017(7) 0.0039(7)
C3' 0.0292(9) 0.0218(8) 0.0224(7) -0.0033(8) -0.0005(7) 0.0016(7)
C3 0.0241(9) 0.0249(8) 0.0243(8) 0.0021(7) 0.0030(7) -0.0028(7)
C4' 0.0291(9) 0.0196(7) 0.0229(8) -0.0004(7) 0.0001(7) 0.0013(6)
C4 0.0259(9) 0.0239(8) 0.0232(8) 0.0025(7) -0.0024(7) 0.0013(7)
C5' 0.0250(9) 0.0199(8) 0.0212(7) 0.0010(7) 0.0013(7) 0.0008(6)
C5 0.0252(8) 0.0199(8) 0.0241(8) -0.0004(7) -0.0026(7) 0.0015(7)
C6' 0.0256(9) 0.0295(9) 0.0276(8) 0.0008(8) -0.0022(7) 0.0018(7)
C6 0.0353(10) 0.0244(8) 0.0285(8) 0.0060(8) -0.0033(8) -0.0022(7)

loop_
_atom_type_symbol
_atom_type_description
_atom_type_scat_dispersion_real
_atom_type_scat_dispersion_imag
_atom_type_scat_source
C C 0.018 0.009
;
International Tables for Crystallography
(1992, Vol. C, Tables 4.2.6.8 and 6.1.1.4)
;
H H 0.000 0.000
;
International Tables for Crystallography
(1992, Vol. C, Table 6.1.1.4)
;
O O 0.049 0.032
;
International Tables for Crystallography
(1992, Vol. C, Tables 4.2.6.8 and 6.1.1.4)
;
